data_7242540
loop_
_publ_author_name
'Shu, Yuanhong'
'Ye, Kaiqi'
'Yue, Yuan'
'Sun, Jingbo'
'Wang, Haoran'
'Zhong, Jiangbin'
'Yang, Xiqiao'
'Gao, Hongqiang'
'Lu, Ran'

_publ_section_title
;
 Fluorine as a robust balancer for tuning the reactivity of
 topo-photoreactions of chalcones and the photomechanical effects of
 molecular crystals
;
_journal_issue 34
_journal_name_full CrystEngComm
_journal_page_first 5856
_journal_page_last 5868
_journal_paper_doi 10.1039/D1CE00086A
_journal_volume 23
_journal_year 2021
_chemical_formula_moiety 'C15 H9 F3 O'
_chemical_formula_sum 'C15 H9 F3 O'
_chemical_formula_weight 262.22
_space_group_crystal_system monoclinic
_space_group_IT_number 14
_space_group_name_Hall '-P 2ybc'
_space_group_name_H-M_alt 'P 1 21/c 1'
_atom_sites_solution_hydrogens geom
_atom_sites_solution_primary iterative
_audit_block_doi 10.5517/ccdc.csd.cc248st1
_audit_creation_date 2018-05-24
_audit_creation_method
;
Olex2 1.2
(compiled 2018.05.18 svn.r3508 for OlexSys, GUI svn.r5497)
;
_audit_update_record
;
2021-03-11 deposited with the CCDC.	2021-03-26 downloaded from the CCDC.
;
_cell_angle_alpha 90
_cell_angle_beta 105.147(5)
_cell_angle_gamma 90
_cell_formula_units_Z 4
_cell_length_a 13.9052(11)
_cell_length_b 3.7985(3)
_cell_length_c 23.3553(18)
_cell_measurement_reflns_used 4831
_cell_measurement_temperature 100(2)
_cell_measurement_theta_max 27.453
_cell_measurement_theta_min 2.646
_cell_volume 1190.74(16)
_computing_cell_refinement 'SAINT V8.38A (?, 2016)'
_computing_data_reduction 'SAINT V8.38A (?, 2016)'
_computing_molecular_graphics 'Olex2 (Dolomanov et al., 2009)'
_computing_publication_material 'Olex2 (Dolomanov et al., 2009)'
_computing_structure_refinement 'XL (Sheldrick, 2008)'
_computing_structure_solution 'olex2.solve (Bourhis et al., 2015)'
_diffrn_ambient_temperature 100
_diffrn_measured_fraction_theta_full 0.979
_diffrn_measured_fraction_theta_max 0.965
_diffrn_measurement_device_type 'Bruker APEX-II CCD'
_diffrn_measurement_method '\f and \w scans'
_diffrn_radiation_type MoK\a
_diffrn_radiation_wavelength 0.71073
_diffrn_reflns_av_R_equivalents 0.0834
_diffrn_reflns_av_unetI/netI 0.0699
_diffrn_reflns_Laue_measured_fraction_full 0.979
_diffrn_reflns_Laue_measured_fraction_max 0.965
_diffrn_reflns_limit_h_max 18
_diffrn_reflns_limit_h_min -18
_diffrn_reflns_limit_k_max 4
_diffrn_reflns_limit_k_min -4
_diffrn_reflns_limit_l_max 29
_diffrn_reflns_limit_l_min -30
_diffrn_reflns_number 15515
_diffrn_reflns_point_group_measured_fraction_full 0.979
_diffrn_reflns_point_group_measured_fraction_max 0.965
_diffrn_reflns_theta_full 25.242
_diffrn_reflns_theta_max 27.510
_diffrn_reflns_theta_min 2.646
_diffrn_standards_number 0
_exptl_absorpt_coefficient_mu 0.123
_exptl_absorpt_correction_type none
_exptl_crystal_colour colourless
_exptl_crystal_colour_primary colourless
_exptl_crystal_density_diffrn 1.463
_exptl_crystal_description needle
_exptl_crystal_F_000 536
_exptl_crystal_size_max 0.31
_exptl_crystal_size_mid 0.29
_exptl_crystal_size_min 0.09
_refine_diff_density_max 0.393
_refine_diff_density_min -0.253
_refine_diff_density_rms 0.046
_refine_ls_extinction_coef 0.007(2)
_refine_ls_extinction_expression Fc^*^=kFc[1+0.001xFc^2^\l^3^/sin(2\q)]^-1/4^
_refine_ls_extinction_method 'SHELXL-2014/7 (Sheldrick 2014'
_refine_ls_goodness_of_fit_ref 1.211
_refine_ls_hydrogen_treatment constr
_refine_ls_matrix_type full
_refine_ls_number_parameters 173
_refine_ls_number_reflns 2633
_refine_ls_number_restraints 0
_refine_ls_restrained_S_all 1.211
_refine_ls_R_factor_all 0.1904
_refine_ls_R_factor_gt 0.1028
_refine_ls_shift/su_max 0.001
_refine_ls_shift/su_mean 0.000
_refine_ls_structure_factor_coef Fsqd
_refine_ls_weighting_details 'w=1/[\s^2^(Fo^2^)+(0.0333P)^2^+2.2257P] where P=(Fo^2^+2Fc^2^)/3'
_refine_ls_weighting_scheme calc
_refine_ls_wR_factor_gt 0.1856
_refine_ls_wR_factor_ref 0.2145
_reflns_Friedel_coverage 0.000
_reflns_number_gt 1342
_reflns_number_total 2633
_reflns_threshold_expression 'I > 2\s(I)'
_cod_data_source_file d1ce00086a31.cif
_cod_data_source_block 2FChF-4
_cod_depositor_comments 'Adding full bibliography for 7242537--7242549.cif.'
_cod_database_code 7242540
_shelx_shelxl_version_number 2014/7
_shelx_space_group_comment
;
The symmetry employed for this shelxl refinement is uniquely defined
by the following loop, which should always be used as a source of
symmetry information in preference to the above space-group names.
They are only intended as comments.
;
_olex2_refinement_description
;
1. Fixed Uiso
 At 1.2 times of:
  All C(H) groups
2.a Aromatic/amide H refined with riding coordinates:
 C2(H2), C3(H3), C6(H6), C7(H7), C9(H9), C11(H11), C13(H13), C14(H14), C15(H15)
;
_olex2_submission_special_instructions 'No special instructions were received'

loop_
_space_group_symop_operation_xyz
'x, y, z'
'-x, y+1/2, -z+1/2'
'-x, -y, -z'
'x, -y-1/2, z-1/2'

loop_
_atom_site_label
_atom_site_type_symbol
_atom_site_fract_x
_atom_site_fract_y
_atom_site_fract_z
_atom_site_U_iso_or_equiv
_atom_site_adp_type
_atom_site_occupancy
_atom_site_site_symmetry_order
_atom_site_calc_flag
_atom_site_refinement_flags_posn
_atom_site_refinement_flags_adp
_atom_site_refinement_flags_occupancy
_atom_site_disorder_assembly
_atom_site_disorder_group
F1 F 1.0505(2) 0.8417(10) 0.67776(14) 0.0897(11) Uani 1 1 d . . . . .
F2 F 0.3477(2) 0.5555(11) 0.74929(13) 0.0961(12) Uani 1 1 d . . . . .
F3 F 0.1470(2) 0.1253(11) 0.57067(14) 0.1002(13) Uani 1 1 d . . . . .
O4 O 0.6430(2) 0.2345(11) 0.53082(15) 0.0727(11) Uani 1 1 d . . . . .
C1 C 0.9555(3) 0.7295(14) 0.6540(2) 0.0585(13) Uani 1 1 d . . . . .
C2 C 0.9305(3) 0.6008(14) 0.5979(2) 0.0607(14) Uani 1 1 d . . . . .
H2 H 0.9772 0.5901 0.5758 0.073 Uiso 1 1 calc R . . . .
C3 C 0.8344(3) 0.4864(13) 0.5743(2) 0.0530(12) Uani 1 1 d . . . . .
H3 H 0.8161 0.3958 0.5360 0.064 Uiso 1 1 calc R . . . .
C4 C 0.7647(3) 0.5049(12) 0.60723(18) 0.0443(11) Uani 1 1 d . . . . .
C5 C 0.6622(3) 0.3714(14) 0.5792(2) 0.0516(12) Uani 1 1 d . . . . .
C6 C 0.5848(3) 0.4165(15) 0.6112(2) 0.0628(15) Uani 1 1 d . . . . .
H6 H 0.5999 0.5304 0.6477 0.075 Uiso 1 1 calc R . . . .
C7 C 0.4923(3) 0.2929(15) 0.5876(2) 0.0621(14) Uani 1 1 d . . . . .
H7 H 0.4808 0.1817 0.5509 0.075 Uiso 1 1 calc R . . . .
C8 C 0.4086(3) 0.3169(13) 0.61397(19) 0.0489(12) Uani 1 1 d . . . . .
C9 C 0.3158(3) 0.2106(13) 0.5802(2) 0.0531(12) Uani 1 1 d . . . . .
H9 H 0.3075 0.1283 0.5417 0.064 Uiso 1 1 calc R . . . .
C10 C 0.2375(3) 0.2287(14) 0.6043(2) 0.0603(14) Uani 1 1 d . . . . .
C11 C 0.2451(4) 0.3423(15) 0.6605(2) 0.0682(15) Uani 1 1 d . . . . .
H11 H 0.1902 0.3503 0.6762 0.082 Uiso 1 1 calc R . . . .
C12 C 0.3375(4) 0.4439(14) 0.6926(2) 0.0586(13) Uani 1 1 d . . . . .
C13 C 0.4190(3) 0.4373(13) 0.67150(19) 0.0533(12) Uani 1 1 d . . . . .
H13 H 0.4806 0.5114 0.6948 0.064 Uiso 1 1 calc R . . . .
C14 C 0.7940(3) 0.6394(13) 0.6638(2) 0.0547(13) Uani 1 1 d . . . . .
H14 H 0.7478 0.6541 0.6862 0.066 Uiso 1 1 calc R . . . .
C15 C 0.8901(3) 0.7529(14) 0.6880(2) 0.0607(13) Uani 1 1 d . . . . .
H15 H 0.9096 0.8426 0.7264 0.073 Uiso 1 1 calc R . . . .

loop_
_atom_site_aniso_label
_atom_site_aniso_U_11
_atom_site_aniso_U_22
_atom_site_aniso_U_33
_atom_site_aniso_U_23
_atom_site_aniso_U_13
_atom_site_aniso_U_12
F1 0.0576(18) 0.104(3) 0.101(2) -0.008(2) 0.0092(16) -0.0213(18)
F2 0.097(2) 0.133(3) 0.069(2) -0.030(2) 0.0426(17) -0.024(2)
F3 0.0552(18) 0.151(4) 0.093(2) -0.017(2) 0.0167(16) -0.029(2)
O4 0.054(2) 0.102(3) 0.064(2) -0.020(2) 0.0201(17) -0.007(2)
C1 0.048(3) 0.052(3) 0.072(3) 0.004(3) 0.010(2) -0.002(2)
C2 0.052(3) 0.064(4) 0.073(3) 0.001(3) 0.028(3) 0.000(3)
C3 0.052(3) 0.055(3) 0.055(3) 0.000(3) 0.020(2) 0.004(2)
C4 0.045(2) 0.043(3) 0.046(2) 0.005(2) 0.014(2) 0.009(2)
C5 0.045(2) 0.067(3) 0.046(3) 0.007(3) 0.017(2) 0.010(2)
C6 0.051(3) 0.083(4) 0.057(3) -0.004(3) 0.018(2) -0.005(3)
C7 0.055(3) 0.080(4) 0.053(3) 0.002(3) 0.017(2) 0.003(3)
C8 0.042(2) 0.057(3) 0.049(3) 0.003(2) 0.015(2) 0.005(2)
C9 0.051(3) 0.056(3) 0.053(3) -0.004(2) 0.015(2) 0.005(2)
C10 0.044(3) 0.069(4) 0.068(3) -0.001(3) 0.014(2) -0.006(2)
C11 0.054(3) 0.087(4) 0.074(4) -0.004(3) 0.035(3) -0.006(3)
C12 0.067(3) 0.063(4) 0.052(3) -0.007(3) 0.025(2) -0.007(3)
C13 0.050(3) 0.058(3) 0.052(3) 0.001(2) 0.014(2) -0.006(2)
C14 0.056(3) 0.056(3) 0.056(3) 0.002(3) 0.022(2) 0.010(2)
C15 0.063(3) 0.057(3) 0.058(3) -0.006(3) 0.009(2) 0.000(3)

loop_
_atom_type_symbol
_atom_type_description
_atom_type_scat_dispersion_real
_atom_type_scat_dispersion_imag
_atom_type_scat_source
C C 0.0033 0.0016 'International Tables Vol C Tables 4.2.6.8 and 6.1.1.4'
H H 0.0000 0.0000 'International Tables Vol C Tables 4.2.6.8 and 6.1.1.4'
O O 0.0106 0.0060 'International Tables Vol C Tables 4.2.6.8 and 6.1.1.4'
F F 0.0171 0.0103 'International Tables Vol C Tables 4.2.6.8 and 6.1.1.4'

loop_
_geom_angle_atom_site_label_1
_geom_angle_atom_site_label_2
_geom_angle_atom_site_label_3
_geom_angle
_geom_angle_site_symmetry_1
_geom_angle_site_symmetry_3
_geom_angle_publ_flag
C2 C1 F1 118.9(4) . . ?
C2 C1 C15 123.2(4) . . ?
C15 C1 F1 117.9(5) . . ?
C1 C2 H2 120.7 . . ?
C1 C2 C3 118.5(4) . . ?
C3 C2 H2 120.7 . . ?
C2 C3 H3 119.7 . . ?
C2 C3 C4 120.6(4) . . ?
C4 C3 H3 119.7 . . ?
C3 C4 C5 117.8(4) . . ?
C14 C4 C3 118.5(4) . . ?
C14 C4 C5 123.8(4) . . ?
O4 C5 C4 120.5(4) . . ?
O4 C5 C6 120.8(4) . . ?
C6 C5 C4 118.6(4) . . ?
C5 C6 H6 120.0 . . ?
C7 C6 C5 119.9(5) . . ?
C7 C6 H6 120.0 . . ?
C6 C7 H7 116.9 . . ?
C6 C7 C8 126.1(5) . . ?
C8 C7 H7 116.9 . . ?
C9 C8 C7 118.0(4) . . ?
C9 C8 C13 119.5(4) . . ?
C13 C8 C7 122.5(4) . . ?
C8 C9 H9 120.6 . . ?
C10 C9 C8 118.7(4) . . ?
C10 C9 H9 120.6 . . ?
F3 C10 C11 118.5(4) . . ?
C9 C10 F3 118.2(5) . . ?
C9 C10 C11 123.4(4) . . ?
C10 C11 H11 121.8 . . ?
C10 C11 C12 116.5(4) . . ?
C12 C11 H11 121.8 . . ?
F2 C12 C11 117.8(4) . . ?
C13 C12 F2 118.4(4) . . ?
C13 C12 C11 123.7(5) . . ?
C8 C13 H13 120.9 . . ?
C12 C13 C8 118.3(4) . . ?
C12 C13 H13 120.9 . . ?
C4 C14 H14 119.3 . . ?
C4 C14 C15 121.5(4) . . ?
C15 C14 H14 119.3 . . ?
C1 C15 C14 117.8(5) . . ?
C1 C15 H15 121.1 . . ?
C14 C15 H15 121.1 . . ?

loop_
_geom_bond_atom_site_label_1
_geom_bond_atom_site_label_2
_geom_bond_distance
_geom_bond_site_symmetry_2
_geom_bond_publ_flag
F1 C1 1.361(5) . ?
F2 C12 1.363(5) . ?
F3 C10 1.356(5) . ?
O4 C5 1.209(5) . ?
C1 C2 1.356(7) . ?
C1 C15 1.357(7) . ?
C2 H2 0.9300 . ?
C2 C3 1.375(6) . ?
C3 H3 0.9300 . ?
C3 C4 1.387(5) . ?
C4 C5 1.493(6) . ?
C4 C14 1.375(6) . ?
C5 C6 1.471(6) . ?
C6 H6 0.9300 . ?
C6 C7 1.345(6) . ?
C7 H7 0.9300 . ?
C7 C8 1.455(6) . ?
C8 C9 1.386(6) . ?
C8 C13 1.391(6) . ?
C9 H9 0.9300 . ?
C9 C10 1.351(6) . ?
C10 C11 1.359(7) . ?
C11 H11 0.9300 . ?
C11 C12 1.363(6) . ?
C12 C13 1.349(6) . ?
C13 H13 0.9300 . ?
C14 H14 0.9300 . ?
C14 C15 1.378(6) . ?
C15 H15 0.9300 . ?

loop_
_geom_torsion_atom_site_label_1
_geom_torsion_atom_site_label_2
_geom_torsion_atom_site_label_3
_geom_torsion_atom_site_label_4
_geom_torsion
_geom_torsion_site_symmetry_1
_geom_torsion_site_symmetry_2
_geom_torsion_site_symmetry_3
_geom_torsion_site_symmetry_4
_geom_torsion_publ_flag
F1 C1 C2 C3 179.7(4) . . . . ?
F1 C1 C15 C14 179.9(4) . . . . ?
F2 C12 C13 C8 178.8(5) . . . . ?
F3 C10 C11 C12 -180.0(5) . . . . ?
O4 C5 C6 C7 2.5(8) . . . . ?
C1 C2 C3 C4 0.4(7) . . . . ?
C2 C1 C15 C14 0.0(8) . . . . ?
C2 C3 C4 C5 -179.2(4) . . . . ?
C2 C3 C4 C14 -0.1(7) . . . . ?
C3 C4 C5 O4 4.0(7) . . . . ?
C3 C4 C5 C6 -174.8(4) . . . . ?
C3 C4 C14 C15 -0.3(7) . . . . ?
C4 C5 C6 C7 -178.7(5) . . . . ?
C4 C14 C15 C1 0.3(8) . . . . ?
C5 C4 C14 C15 178.7(5) . . . . ?
C5 C6 C7 C8 179.8(5) . . . . ?
C6 C7 C8 C9 172.8(5) . . . . ?
C6 C7 C8 C13 -8.1(9) . . . . ?
C7 C8 C9 C10 179.5(5) . . . . ?
C7 C8 C13 C12 -178.7(5) . . . . ?
C8 C9 C10 F3 179.7(5) . . . . ?
C8 C9 C10 C11 -0.8(8) . . . . ?
C9 C8 C13 C12 0.4(7) . . . . ?
C9 C10 C11 C12 0.6(9) . . . . ?
C10 C11 C12 F2 -179.3(5) . . . . ?
C10 C11 C12 C13 0.2(9) . . . . ?
C11 C12 C13 C8 -0.7(8) . . . . ?
C13 C8 C9 C10 0.3(7) . . . . ?
C14 C4 C5 O4 -175.0(5) . . . . ?
C14 C4 C5 C6 6.2(7) . . . . ?
C15 C1 C2 C3 -0.4(8) . . . . ?
